data_2239288
loop_
_publ_author_name
'Soudani, Sarra'
'Aubert, Emmanuel'
'Wenger, Emmanuel'
'Jelsch, Christian'
'Gautier-Luneau, Isabelle'
'Ben Nasr, Cherif'

_publ_section_title
;
 Poly[diaquatris(\m~6~-4,6-dioxo-1,4,5,6-tetrahydro-1,3,5-triazine-2-carboxylato)tripotassium]
;
_journal_coeditor_code WM5013
_journal_issue 5
_journal_name_full 'Acta Crystallographica Section E'
_journal_page_first m174
_journal_page_last m175
_journal_paper_doi 10.1107/S1600536814007569
_journal_volume 70
_journal_year 2014
_chemical_formula_iupac '[K3 (C4 H2 N3 O4)3 (H2 O1)2]'
_chemical_formula_moiety 'C6 H5 K1.5 N4.5 O7'
_chemical_formula_sum 'C6 H5 K1.5 N4.5 O7'
_chemical_formula_weight 310.767
_chemical_name_common 'Potassium oxonate 2/3-hydrate'
_chemical_name_systematic Poly[diaquatris(\m~6~-4,6-dioxo-1,4,5,6-tetrahydro-1,3,5-triazine-2-carboxylato)tripotassium]
_space_group_IT_number 13
_symmetry_cell_setting monoclinic
_symmetry_space_group_name_Hall '-P 2yc'
_symmetry_space_group_name_H-M 'P 1 2/c 1'
_atom_sites_solution_hydrogens difmap
_atom_sites_solution_primary direct
_atom_sites_solution_secondary difmap
_audit_creation_method MoPro12
_cell_angle_alpha 90.
_cell_angle_beta 99.355(2)
_cell_angle_gamma 90.
_cell_formula_units_Z 4
_cell_length_a 7.0284(2)
_cell_length_b 7.6736(2)
_cell_length_c 19.2668(4)
_cell_measurement_temperature 110(2)
_cell_measurement_theta_max 30.96
_cell_measurement_theta_min 2.69
_cell_volume 1025.30(5)
_computing_cell_refinement 'SAINT (Bruker, 2012)'
_computing_data_collection 'APEX2 (Bruker, 2012)'
_computing_data_reduction 'SAINT (Bruker, 2012)'
_computing_molecular_graphics 'Ortep-3 for Windows (Farrugia, 2012)'
_computing_publication_material '<i>MoPro</i> (Jelsch <i>et al.</i>, 2005)'
_computing_structure_refinement '<i>MoPro</i> (Jelsch <i>et al.</i>, 2005)'
_computing_structure_solution '<i>MoPro</i> (Jelsch <i>et al.</i>, 2005)'
_diffrn_ambient_temperature 110(2)
_diffrn_measured_fraction_theta_full 0.996
_diffrn_measured_fraction_theta_max 0.996
_diffrn_measurement_device_type 'Bruker APEXII CCD'
_diffrn_measurement_method '\w scans'
_diffrn_radiation_monochromator mirror
_diffrn_radiation_source 'fine-focus sealed tube'
_diffrn_radiation_type MoK\a
_diffrn_radiation_wavelength 0.71073
_diffrn_reflns_av_R_equivalents 0.038
_diffrn_reflns_av_sigmaI/netI 0.02321
_diffrn_reflns_limit_h_max 9
_diffrn_reflns_limit_h_min -9
_diffrn_reflns_limit_k_max 10
_diffrn_reflns_limit_k_min 0
_diffrn_reflns_limit_l_max 27
_diffrn_reflns_limit_l_min 0
_diffrn_reflns_number 34196
_diffrn_reflns_theta_full 30.38
_diffrn_reflns_theta_max 30.38
_diffrn_reflns_theta_min 2.65
_exptl_absorpt_coefficient_mu 0.766
_exptl_absorpt_correction_T_max 0.9483
_exptl_absorpt_correction_T_min 0.8873
_exptl_absorpt_correction_type multi-scan
_exptl_absorpt_process_details
;
(<i>SADABS</i>; Bruker, 2012)
;
_exptl_crystal_colour colourless
_exptl_crystal_density_diffrn 2.013
_exptl_crystal_density_method 'not measured'
_exptl_crystal_description prism
_exptl_crystal_F_000 628
_exptl_crystal_size_max 0.16
_exptl_crystal_size_mid 0.13
_exptl_crystal_size_min 0.07
_refine_diff_density_max 0.504
_refine_diff_density_min -0.359
_refine_ls_extinction_method none
_refine_ls_goodness_of_fit_ref 0.925
_refine_ls_hydrogen_treatment refxyz
_refine_ls_matrix_type full
_refine_ls_number_parameters 190
_refine_ls_number_reflns 2953
_refine_ls_number_restraints 14
_refine_ls_restrained_S_all 0.424
_refine_ls_R_factor_all 0.0340
_refine_ls_R_factor_gt 0.0274
_refine_ls_shift/su_max 0.005
_refine_ls_shift/su_mean 0.000
_refine_ls_structure_factor_coef Fsqd
_refine_ls_weighting_details 'calc w =1/[\s^2^(Fo^2^)+(0.04P)^2^+0.5P] where P=(Fo^2^+2Fc^2^)/3'
_refine_ls_weighting_scheme calc
_refine_ls_wR_factor_gt 0.0635
_refine_ls_wR_factor_ref 0.0670
_reflns_number_gt 2637
_reflns_number_total 2953
_reflns_threshold_expression >2.0sigma(I)
_cod_data_source_file wm5013sup1.cf
_cod_data_source_block I
_cod_original_sg_symbol_H-M 'P 2/c'
_cod_database_code 2239288
_cod_database_fobs_code 2239288

loop_
_symmetry_equiv_pos_as_xyz
'x, y, z'
'-x, y, -z+1/2'
'-x, -y, -z'
'x, -y, z+1/2'

loop_
_atom_rho_multipole_atom_label
_atom_rho_multipole_coeff_Pv
_atom_rho_multipole_coeff_P00
_atom_rho_multipole_coeff_P10
_atom_rho_multipole_coeff_P11
_atom_rho_multipole_coeff_P1-1
_atom_rho_multipole_coeff_P20
_atom_rho_multipole_coeff_P21
_atom_rho_multipole_coeff_P2-1
_atom_rho_multipole_coeff_P22
_atom_rho_multipole_coeff_P2-2
_atom_rho_multipole_coeff_P30
_atom_rho_multipole_coeff_P31
_atom_rho_multipole_coeff_P3-1
_atom_rho_multipole_coeff_P32
_atom_rho_multipole_coeff_P3-2
_atom_rho_multipole_coeff_P33
_atom_rho_multipole_coeff_P3-3
_atom_rho_multipole_coeff_P40
_atom_rho_multipole_coeff_P41
_atom_rho_multipole_coeff_P4-1
_atom_rho_multipole_coeff_P42
_atom_rho_multipole_coeff_P4-2
_atom_rho_multipole_coeff_P43
_atom_rho_multipole_coeff_P4-3
_atom_rho_multipole_coeff_P44
_atom_rho_multipole_coeff_P4-4
_atom_rho_multipole_kappa
_atom_rho_multipole_kappa_prime1
_atom_rho_multipole_radial_slater_n0
_atom_rho_multipole_radial_slater_zeta0
_atom_rho_multipole_radial_slater_n1
_atom_rho_multipole_radial_slater_zeta1
_atom_rho_multipole_radial_slater_n2
_atom_rho_multipole_radial_slater_zeta2
_atom_rho_multipole_radial_slater_n3
_atom_rho_multipole_radial_slater_zeta3
_atom_rho_multipole_radial_slater_n4
_atom_rho_multipole_radial_slater_zeta4
K1_1 0. 0. 0. 0. 0. 0. 0. 0. 0. 0. 0. 0. 0. 0. 0. 0. 0. 0. 0. 0. 0. 0. 0. 0. 0. 0. 1. 1. 6 1.750 6 1.750 6 1.750 6 1.750 6 1.750
K2_2 0. 0. 0. 0. 0. 0. 0. 0. 0. 0. 0. 0. 0. 0. 0. 0. 0. 0. 0. 0. 0. 0. 0. 0. 0. 0. 1. 1. 6 1.750 6 1.750 6 1.750 6 1.750 6 1.750
O8_3 6. 0. 0. 0. 0. 0. 0. 0. 0. 0. 0. 0. 0. 0. 0. 0. 0. 0. 0. 0. 0. 0. 0. 0. 0. 0. 0.984 0.899 2 4.466 2 4.466 2 4.466 3 4.466 4 4.466
O9_3 6. 0. 0. 0. 0. 0. 0. 0. 0. 0. 0. 0. 0. 0. 0. 0. 0. 0. 0. 0. 0. 0. 0. 0. 0. 0. 0.984 0.899 2 4.466 2 4.466 2 4.466 3 4.466 4 4.466
O10_3 6. 0. 0. 0. 0. 0. 0. 0. 0. 0. 0. 0. 0. 0. 0. 0. 0. 0. 0. 0. 0. 0. 0. 0. 0. 0. 0.987 0.954 2 4.466 2 4.466 2 4.466 3 4.466 4 4.466
O11_3 6. 0. 0. 0. 0. 0. 0. 0. 0. 0. 0. 0. 0. 0. 0. 0. 0. 0. 0. 0. 0. 0. 0. 0. 0. 0. 1. 1. 2 4.466 2 4.466 2 4.466 3 4.466 4 4.466
N1_3 5. 0. 0. 0. 0. 0. 0. 0. 0. 0. 0. 0. 0. 0. 0. 0. 0. 0. 0. 0. 0. 0. 0. 0. 0. 0. 0.994 0.966 2 3.839 2 3.839 2 3.839 3 3.839 4 3.839
N3_3 5. 0. 0. 0. 0. 0. 0. 0. 0. 0. 0. 0. 0. 0. 0. 0. 0. 0. 0. 0. 0. 0. 0. 0. 0. 0. 0.989 0.882 2 3.839 2 3.839 2 3.839 3 3.839 4 3.839
N5_3 5. 0. 0. 0. 0. 0. 0. 0. 0. 0. 0. 0. 0. 0. 0. 0. 0. 0. 0. 0. 0. 0. 0. 0. 0. 0. 0.989 0.882 2 3.839 2 3.839 2 3.839 3 3.839 4 3.839
C2_3 4. 0. 0. 0. 0. 0. 0. 0. 0. 0. 0. 0. 0. 0. 0. 0. 0. 0. 0. 0. 0. 0. 0. 0. 0. 0. 1.007 0.882 2 3.176 2 3.176 2 3.176 3 3.176 4 3.176
C4_3 4. 0. 0. 0. 0. 0. 0. 0. 0. 0. 0. 0. 0. 0. 0. 0. 0. 0. 0. 0. 0. 0. 0. 0. 0. 0. 0.994 0.887 2 3.176 2 3.176 2 3.176 3 3.176 4 3.176
C6_3 4. 0. 0. 0. 0. 0. 0. 0. 0. 0. 0. 0. 0. 0. 0. 0. 0. 0. 0. 0. 0. 0. 0. 0. 0. 0. 0.994 0.887 2 3.176 2 3.176 2 3.176 3 3.176 4 3.176
C7_3 4. 0. 0. 0. 0. 0. 0. 0. 0. 0. 0. 0. 0. 0. 0. 0. 0. 0. 0. 0. 0. 0. 0. 0. 0. 0. 0.991 0.921 2 3.176 2 3.176 2 3.176 3 3.176 4 3.176
H3_3 0. 0. 0. 0. 0. 0. 0. 0. 0. 0. 0. 0. 0. 0. 0. 0. 0. 0. 0. 0. 0. 0. 0. 0. 0. 0. 1.162 1.399 1 2.000 1 2.000 2 2.000 2 2.000 2 2.000
H5_3 0. 0. 0. 0. 0. 0. 0. 0. 0. 0. 0. 0. 0. 0. 0. 0. 0. 0. 0. 0. 0. 0. 0. 0. 0. 0. 1.162 1.399 1 2.000 1 2.000 2 2.000 2 2.000 2 2.000
N12_4 5. 0. 0. 0. 0. 0. 0. 0. 0. 0. 0. 0. 0. 0. 0. 0. 0. 0. 0. 0. 0. 0. 0. 0. 0. 0. 1. 1. 2 3.839 2 3.839 2 3.839 3 3.839 4 3.839
N14_4 2. 0. 0. 0. 0. 0. 0. 0. 0. 0. 0. 0. 0. 0. 0. 0. 0. 0. 0. 0. 0. 0. 0. 0. 0. 0. 0.989 0.882 2 3.839 2 3.839 2 3.839 3 3.839 4 3.839
C13_4 2. 0. 0. 0. 0. 0. 0. 0. 0. 0. 0. 0. 0. 0. 0. 0. 0. 0. 0. 0. 0. 0. 0. 0. 0. 0. 1.007 0.882 2 3.176 2 3.176 2 3.176 3 3.176 4 3.176
C15_4 4. 0. 0. 0. 0. 0. 0. 0. 0. 0. 0. 0. 0. 0. 0. 0. 0. 0. 0. 0. 0. 0. 0. 0. 0. 0. 0.994 0.887 2 3.176 2 3.176 2 3.176 3 3.176 4 3.176
C5_4 2. 0. 0. 0. 0. 0. 0. 0. 0. 0. 0. 0. 0. 0. 0. 0. 0. 0. 0. 0. 0. 0. 0. 0. 0. 0. 1. 1. 2 3.176 2 3.176 2 3.176 3 3.176 4 3.176
O16_4 6. 0. 0. 0. 0. 0. 0. 0. 0. 0. 0. 0. 0. 0. 0. 0. 0. 0. 0. 0. 0. 0. 0. 0. 0. 0. 1. 1. 2 4.466 2 4.466 2 4.466 3 4.466 4 4.466
O17_4 6. 0. 0. 0. 0. 0. 0. 0. 0. 0. 0. 0. 0. 0. 0. 0. 0. 0. 0. 0. 0. 0. 0. 0. 0. 0. 1. 1. 2 4.466 2 4.466 2 4.466 3 4.466 4 4.466
H14_4 0. 0. 0. 0. 0. 0. 0. 0. 0. 0. 0. 0. 0. 0. 0. 0. 0. 0. 0. 0. 0. 0. 0. 0. 0. 0. 1.162 1.399 1 2.000 1 2.000 2 2.000 2 2.000 2 2.000
H12_4 0. 0. 0. 0. 0. 0. 0. 0. 0. 0. 0. 0. 0. 0. 0. 0. 0. 0. 0. 0. 0. 0. 0. 0. 0. 0. 1. 1. 1 2.000 1 2.000 2 2.000 2 2.000 2 2.000
O18_5 6. 0. 0. 0. 0. 0. 0. 0. 0. 0. 0. 0. 0. 0. 0. 0. 0. 0. 0. 0. 0. 0. 0. 0. 0. 0. 0.984 0.963 2 4.466 2 4.466 2 4.466 3 4.466 4 4.466
H18A_5 0. 0. 0. 0. 0. 0. 0. 0. 0. 0. 0. 0. 0. 0. 0. 0. 0. 0. 0. 0. 0. 0. 0. 0. 0. 0. 1.161 1.499 1 2.000 1 2.000 2 2.000 2 2.000 2 2.000
H18B_5 0. 0. 0. 0. 0. 0. 0. 0. 0. 0. 0. 0. 0. 0. 0. 0. 0. 0. 0. 0. 0. 0. 0. 0. 0. 0. 1.161 1.499 1 2.000 1 2.000 2 2.000 2 2.000 2 2.000

loop_
_atom_site_type_symbol
_atom_site_label
_atom_site_fract_x
_atom_site_fract_y
_atom_site_fract_z
_atom_site_U_iso_or_equiv
_atom_site_adp_type
_atom_site_calc_flag
_atom_site_occupancy
_atom_site_symmetry_multiplicity
K K1_1 1.08353(4) 0.48766(4) 0.412084(14) 0.01245(4) Uani d 1 1
K K2_2 1. 0.11136(5) 0.25000 0.01989(6) Uani d 1 2
O O8_3 1.45467(13) -0.43420(12) 0.40758(5) 0.01477(13) Uani d 1 1
O O9_3 1.76362(13) -0.39318(12) 0.45621(5) 0.01479(13) Uani d 1 1
O O10_3 1.88936(13) 0.20722(12) 0.47622(5) 0.01638(13) Uani d 1 1
O O11_3 1.25768(13) 0.18741(12) 0.37279(5) 0.01419(13) Uani d 1 1
N N1_3 1.41234(15) -0.07072(14) 0.40074(5) 0.00943(13) Uani d 1 1
N N3_3 1.73874(15) -0.05408(13) 0.45147(5) 0.00987(14) Uani d 1 1
N N5_3 1.57096(15) 0.20278(14) 0.42495(5) 0.00984(14) Uani d 1 1
C C2_3 1.57561(17) -0.14319(16) 0.42608(6) 0.00913(16) Uani d 1 1
C C4_3 1.74401(17) 0.12642(15) 0.45228(6) 0.01027(16) Uani d 1 1
C C6_3 1.40543(17) 0.11050(16) 0.39764(6) 0.00935(15) Uani d 1 1
C C7_3 1.59851(17) -0.34380(16) 0.43032(6) 0.00942(16) Uani d 1 1
H H3_3 1.8583(19) -0.121(2) 0.4729(8) 0.01180 Uiso d 1 1
H H5_3 1.559(3) 0.3346(13) 0.4231(9) 0.01177 Uiso d 1 1
N N12_4 0.66429(16) 0.65016(15) 0.27330(6) 0.01528(15) Uani d 1 1
N N14_4 0.50000 0.3866(2) 0.25000 0.0163(2) Uani d 1 2
C C13_4 0.50000 0.7302(2) 0.25000 0.0151(3) Uani d 1 2
C C15_4 0.6706(2) 0.46992(18) 0.27535(7) 0.01688(19) Uani d 1 1
C C5_4 0.50000 0.9310(3) 0.25000 0.0207(3) Uani d 1 2
O O16_4 0.34766(19) 1.00230(15) 0.22125(6) 0.0303(2) Uani d 1 1
O O17_4 0.81757(16) 0.38998(15) 0.29846(6) 0.03083(18) Uani d 1 1
H H14_4 0.50000 0.253(2) 0.25000 0.01920 Uiso d 1 2
H H12_4 0.7874(15) 0.7204(7) 0.287(2) 0.01819 Uiso d 0.50 1
O O18_5 1.05599(15) 0.78304(15) 0.32766(6) 0.02606(16) Uani d 1 1
H H18A_5 1.173(2) 0.828(3) 0.3556(10) 0.03898 Uiso d 1 1
H H18B_5 0.953(2) 0.845(3) 0.3439(10) 0.03898 Uiso d 1 1

loop_
_atom_site_aniso_label
_atom_site_aniso_U_11
_atom_site_aniso_U_22
_atom_site_aniso_U_33
_atom_site_aniso_U_12
_atom_site_aniso_U_13
_atom_site_aniso_U_23
K1_1 0.00912(12) 0.01238(13) 0.01537(13) 0.00076(9) 0.00058(9) 0.00085(9)
K2_2 0.0193(2) 0.01123(18) 0.0248(2) 0. -0.00922(16) 0.
O8_3 0.0112(4) 0.0094(4) 0.0229(5) -0.0023(3) 0.0001(3) -0.0009(4)
O9_3 0.0117(4) 0.0102(4) 0.0209(4) 0.0021(3) -0.0020(3) 0.0011(3)
O10_3 0.0091(4) 0.0102(4) 0.0273(5) -0.0019(3) -0.0046(3) 0.0019(4)
O11_3 0.0112(4) 0.0110(4) 0.0184(4) 0.0029(3) -0.0034(3) -0.0010(3)
N1_3 0.0074(4) 0.0077(4) 0.0124(4) 0.0005(4) -0.0009(3) 0.0000(4)
N3_3 0.0073(4) 0.0069(4) 0.0145(5) -0.0002(3) -0.0012(4) 0.0007(4)
N5_3 0.0078(4) 0.0076(5) 0.0131(4) 0.0005(4) -0.0014(4) 0.0007(4)
C2_3 0.0076(5) 0.0069(5) 0.0122(5) -0.0010(4) -0.0004(4) -0.0007(4)
C4_3 0.0079(5) 0.0065(5) 0.0155(5) 0.0002(4) -0.0008(4) 0.0008(4)
C6_3 0.0078(5) 0.0087(5) 0.0109(5) -0.0001(4) -0.0005(4) -0.0006(4)
C7_3 0.0086(5) 0.0062(5) 0.0132(5) -0.0002(4) 0.0013(4) -0.0002(4)
N12_4 0.0117(5) 0.0110(5) 0.0231(5) -0.0020(4) 0.0024(4) -0.0021(4)
N14_4 0.0195(8) 0.0079(7) 0.0186(7) 0. -0.0051(6) 0.
C13_4 0.0180(9) 0.0093(8) 0.0198(8) 0. 0.0090(7) 0.
C15_4 0.0156(6) 0.0120(6) 0.0200(6) 0.0032(5) -0.0062(5) -0.0028(5)
C5_4 0.0336(11) 0.0083(8) 0.0244(9) 0. 0.0178(8) 0.
O16_4 0.0455(7) 0.0169(5) 0.0337(6) 0.0130(5) 0.0218(5) 0.0081(4)
O17_4 0.0267(6) 0.0269(6) 0.0325(6) 0.0161(5) -0.0144(5) -0.0108(5)
O18_5 0.0161(5) 0.0236(5) 0.0345(6) -0.0058(4) -0.0076(4) 0.0098(4)

loop_
_atom_type_symbol
_atom_type_description
_atom_type_scat_dispersion_real
_atom_type_scat_dispersion_imag
_atom_type_scat_source
C C 0.0033 0.0016 'Clementi & Roetti 1974. Atomic Data & Nuclear Data Tables. 14, 177'
H H 0.0000 0.0000 'Clementi & Roetti 1974. Atomic Data & Nuclear Data Tables. 14, 177'
N N 0.0061 0.0033 'Clementi & Roetti 1974. Atomic Data & Nuclear Data Tables. 14, 177'
O O 0.0106 0.0060 'Clementi & Roetti 1974. Atomic Data & Nuclear Data Tables. 14, 177'
K K 0.2025 0.2535 'Clementi & Roetti 1974. Atomic Data & Nuclear Data Tables. 14, 177'

loop_
_geom_angle_atom_site_label_1
_geom_angle_atom_site_label_2
_geom_angle_atom_site_label_3
_geom_angle_site_symmetry_1
_geom_angle_site_symmetry_3
_geom_angle
O17_4 K1_1 O11_3 . . 80.13(3)
O17_4 K1_1 O18_5 . . 77.41(3)
O17_4 K1_1 O10_3 . 1_455 80.33(3)
O11_3 K1_1 O18_5 . . 120.67(3)
O11_3 K1_1 O10_3 . 1_455 76.18(4)
O18_5 K1_1 O10_3 . 1_455 148.7(2)
O17_4 K2_2 O11_3 . . 79.81(4)
O17_4 K2_2 O16_4 . 2_645 71.63(4)
O11_3 K2_2 O16_4 . 2_645 111.78(4)
K1_1 O10_3 C4_3 1_655 . 129.30(5)
C6_3 N1_3 C2_3 . . 117.8(4)
C4_3 N3_3 C2_3 . . 121.8(4)
C4_3 N3_3 H3_3 . . 118.9(9)
C2_3 N3_3 H3_3 . . 119.2(9)
C4_3 N5_3 C6_3 . . 124.2(4)
C4_3 N5_3 H5_3 . . 120.(4)
C6_3 N5_3 H5_3 . . 116.(4)
C15_4 N12_4 C13_4 . . 119.8(2)
C15_4 N12_4 H12_4 . . 120.0(10)
C13_4 N12_4 H12_4 . . 120.0(10)
C15_4 N14_4 C15_4 . 2_655 124.6(5)
C15_4 N14_4 H14_4 . . 117.7(2)
C15_4 N14_4 H14_4 2_655 . 117.7(2)
N12_4 C13_4 C5_4 2_655 . 117.7(4)
O17_4 C15_4 N14_4 . . 122.2(5)
O17_4 C15_4 N12_4 . . 122.2(5)
O16_4 C5_4 O16_4 . 2_655 128.0(6)
O16_4 C5_4 C13_4 . . 115.98(11)
O16_4 C5_4 C13_4 2_655 . 116.0(5)
K2_2 O16_4 C5_4 2_665 . 141.0(2)
H18B_5 O18_5 H18A_5 . . 105.(5)

loop_
_geom_bond_atom_site_label_1
_geom_bond_atom_site_label_2
_geom_bond_site_symmetry_2
_geom_bond_distance
K1_1 K1_1 3_766 3.7662(3)
K1_1 K2_2 2_755 4.2236(3)
K1_1 O17_4 . 2.7419(9)
K1_1 O11_3 . 2.7714(7)
K1_1 O18_5 . 2.7782(9)
K1_1 O10_3 1_455 2.9272(7)
K1_1 O10_3 3_866 3.1649(6)
K1_1 O9_3 3_856 2.6893(6)
K1_1 O9_3 1_465 2.6893(6)
K2_2 O17_4 . 2.7342(9)
K2_2 O11_3 . 2.7972(7)
K2_2 O16_4 2_645 2.7236(9)
K1_1 O8_3 1_565 2.6916(6)
K2_2 O18_5 1_545 2.9240(6)
K2_2 O18_5 2_745 2.9240(6)
K2_2 O17_4 2_755 2.7342(9)
K2_2 O11_3 2_755 2.7972(6)
O8_3 C7_3 . 1.246(2)
O9_3 C7_3 . 1.245(2)
O10_3 K1_1 1_655 2.9272(7)
O10_3 C4_3 . 1.220(2)
O11_3 K1_1 . 2.7714(7)
O11_3 K2_2 . 2.7972(7)
O11_3 C6_3 . 1.222(2)
N1_3 C6_3 . 1.392(2)
N1_3 C2_3 . 1.297(2)
N3_3 C4_3 . 1.386(2)
N3_3 C2_3 . 1.356(2)
N3_3 H3_3 . 1.015(19)
N5_3 C4_3 . 1.375(2)
N5_3 C6_3 . 1.390(2)
N5_3 H5_3 . 1.015(19)
C2_3 C7_3 . 1.549(2)
N12_4 C15_4 . 1.384(2)
N12_4 C13_4 . 1.320(2)
N12_4 H12_4 . 1.016(18)
N14_4 C15_4 . 1.376(2)
N14_4 C15_4 2_655 1.376(2)
N14_4 H14_4 . 1.03(3)
C13_4 N12_4 2_655 1.320(2)
C13_4 C5_4 . 1.541(3)
C15_4 O17_4 . 1.222(3)
C5_4 O16_4 . 1.249(2)
C5_4 O16_4 2_655 1.249(2)
O16_4 K2_2 2_665 2.7236(9)
O17_4 K1_1 . 2.7419(9)
O17_4 K2_2 . 2.7342(9)
O18_5 K1_1 . 2.7782(9)
O18_5 H18B_5 . 0.96(3)
O18_5 H18A_5 . 0.97(3)

loop_
_geom_hbond_atom_site_label_D
_geom_hbond_atom_site_label_H
_geom_hbond_atom_site_label_A
_geom_hbond_site_symmetry_A
_geom_hbond_distance_DH
_geom_hbond_distance_HA
_geom_hbond_distance_DA
_geom_hbond_angle_DHA
N3_3 H3_3 O9_3 1_555 1.015(5) 2.198(8) 2.6086(7) 102.0(10)
N5_3 H5_3 O8_3 1_565 1.015(5) 1.926(9) 2.9070(7) 161.8(6)
N5_3 H5_3 O9_3 1_565 1.015(5) 2.556(8) 3.3977(6) 140.0(10)
N12_4 H12_4 O18_5 1_555 1.016(5) 1.984(8) 2.9628(7) 160.9(4)
N12_4 H12_4 O18_5 2_755 1.016(5) 2.659(9) 3.1515(8) 110.(2)
N14_4 H14_4 O16_4 1_545 1.026(9) 2.227(8) 3.1553(6) 150.(2)
N14_4 H14_4 O16_4 2_645 1.026(9) 2.227(9) 3.1553(7) 150.(2)
O18_5 H18B_5 O16_4 2_655 0.956(9) 2.579(9) 3.3013(8) 133.(2)
O18_5 H18A_5 N1_3 1_565 0.971(8) 1.926(8) 2.8927(9) 173.3(3)

loop_
_geom_torsion_atom_site_label_1
_geom_torsion_atom_site_label_2
_geom_torsion_atom_site_label_3
_geom_torsion_atom_site_label_4
_geom_torsion
K1_1 O17_4 K2_2 O11_3 5.20(14)
K1_1 O17_4 C15_4 N14_4 -141.9(5)
K1_1 O17_4 C15_4 N12_4 37.7(3)
K1_1 O11_3 K2_2 O17_4 -5.11(14)
K1_1 O11_3 C6_3 N5_3 -38.9(3)
K1_1 O11_3 C6_3 N1_3 139.8(5)
K2_2 O17_4 K1_1 O11_3 -5.25(14)
K2_2 O17_4 K1_1 O18_5 119.46(17)
K2_2 O17_4 C15_4 N14_4 47.3(3)
K2_2 O17_4 C15_4 N12_4 -133.1(5)
K2_2 O11_3 K1_1 O17_4 5.09(14)
K2_2 O11_3 K1_1 O18_5 -63.78(12)
K2_2 O11_3 C6_3 N5_3 137.5(4)
K2_2 O11_3 C6_3 N1_3 -43.7(3)
O8_3 C7_3 C2_3 N3_3 -179.6(2)
O8_3 C7_3 C2_3 N1_3 0.9(3)
O9_3 C7_3 C2_3 N3_3 -0.2(4)
O9_3 C7_3 C2_3 N1_3 -179.7(4)
O10_3 C4_3 N5_3 C6_3 179.966(4)
O10_3 C4_3 N5_3 H5_3 1.(4)
O10_3 C4_3 N3_3 C2_3 178.64(8)
O10_3 C4_3 N3_3 H3_3 2.(4)
O11_3 K1_1 O17_4 C15_4 -178.4(3)
O11_3 K1_1 O18_5 H18B_5 159.5(3)
O11_3 K1_1 O18_5 H18A_5 -95.(4)
O11_3 K2_2 O17_4 C15_4 177.5(3)
O11_3 C6_3 N5_3 C4_3 -178.4(2)
O11_3 C6_3 N5_3 H5_3 1.(4)
O11_3 C6_3 N1_3 C2_3 178.2(3)
N1_3 C6_3 N5_3 C4_3 2.8(3)
N1_3 C6_3 N5_3 H5_3 -178.2(7)
N1_3 C2_3 N3_3 C4_3 -0.1(3)
N1_3 C2_3 N3_3 H3_3 177.(2)
N3_3 C4_3 N5_3 C6_3 -1.1(3)
N3_3 C4_3 N5_3 H5_3 180.(2)
N3_3 C2_3 N1_3 C6_3 1.8(3)
N5_3 C4_3 N3_3 C2_3 -0.3(3)
N5_3 C4_3 N3_3 H3_3 -177.(2)
N5_3 C6_3 N1_3 C2_3 -3.1(3)
C4_3 N3_3 C2_3 C7_3 -179.5(3)
C6_3 O11_3 K1_1 O17_4 -177.7(3)
C6_3 O11_3 K1_1 O18_5 113.4(4)
C6_3 O11_3 K2_2 O17_4 177.5(3)
C6_3 N1_3 C2_3 C7_3 -178.8(2)
C7_3 C2_3 N3_3 H3_3 -3.(4)
N12_4 C15_4 N14_4 H14_4 179.05(3)
N12_4 C13_4 C5_4 O16_4 173.1(3)
N14_4 C15_4 N12_4 C13_4 1.9(4)
N14_4 C15_4 N12_4 H12_4 -174.(3)
C13_4 N12_4 C15_4 O17_4 -177.7(3)
C15_4 O17_4 K1_1 O18_5 -53.7(5)
C15_4 N12_4 C13_4 C5_4 178.97(10)
C5_4 C13_4 N12_4 H12_4 -5.2(7)
O17_4 K1_1 O18_5 H18B_5 89.(3)
O17_4 K1_1 O18_5 H18A_5 -166.(2)
O17_4 C15_4 N14_4 H14_4 -1.3(3)
O17_4 C15_4 N12_4 H12_4 6.4(8)
